data_4086299
loop_
_publ_author_name
'Gu, Xiaoxia'
'Zhang, Lijun'
'Zhu, Xiancui'
'Wang, Shaowu'
'Zhou, Shuangliu'
'Wei, Yun'
'Zhang, Guangchao'
'Mu, Xiaolong'
'Huang, Zeming'
'Hong, Dongjing'
'Zhang, Feng'

_publ_section_title
;
 Synthesis of Bis(NHC)-Based CNC-Pincer Rare-Earth-Metal Amido Complexes
 and Their Application for the Hydrophosphination of Heterocumulenes
;
_journal_issue 18
_journal_name_full Organometallics
_journal_page_first 4553
_journal_paper_doi 10.1021/acs.organomet.5b00628
_journal_volume 34
_journal_year 2015
_chemical_formula_sum 'C32 H48 I N6 Si2 Yb'
_chemical_formula_weight 872.88
_chemical_name_systematic
; 
 ? 
;
_space_group_IT_number 15
_symmetry_cell_setting monoclinic
_symmetry_space_group_name_Hall '-C 2yc'
_symmetry_space_group_name_H-M 'C 1 2/c 1'
_atom_sites_solution_hydrogens geom
_atom_sites_solution_primary direct
_atom_sites_solution_secondary difmap
_audit_creation_method SHELXL-97
_cell_angle_alpha 90.00
_cell_angle_beta 90.9180(10)
_cell_angle_gamma 90.00
_cell_formula_units_Z 8
_cell_length_a 28.4314(15)
_cell_length_b 11.3802(6)
_cell_length_c 22.8123(12)
_cell_measurement_reflns_used 9954
_cell_measurement_temperature 293(2)
_cell_measurement_theta_max 27.53
_cell_measurement_theta_min 2.27
_cell_volume 7380.1(7)
_computing_cell_refinement 'Bruker SMART'
_computing_data_collection 'Bruker SMART'
_computing_data_reduction 'Bruker SAINT'
_computing_molecular_graphics 'Bruker SHELXTL'
_computing_publication_material 'Bruker SHELXTL'
_computing_structure_refinement 'SHELXL-97 (Sheldrick, 1997)'
_computing_structure_solution 'SHELXS-97 (Sheldrick, 1990)'
_diffrn_ambient_temperature 293(2)
_diffrn_measured_fraction_theta_full 0.994
_diffrn_measured_fraction_theta_max 0.994
_diffrn_measurement_device_type 'CCD area detector'
_diffrn_measurement_method 'phi and omega scans'
_diffrn_radiation_monochromator graphite
_diffrn_radiation_source 'fine-focus sealed tube'
_diffrn_radiation_type MoK\a
_diffrn_radiation_wavelength 0.71073
_diffrn_reflns_av_R_equivalents 0.0345
_diffrn_reflns_av_sigmaI/netI 0.0336
_diffrn_reflns_limit_h_max 36
_diffrn_reflns_limit_h_min -36
_diffrn_reflns_limit_k_max 14
_diffrn_reflns_limit_k_min -14
_diffrn_reflns_limit_l_max 24
_diffrn_reflns_limit_l_min -29
_diffrn_reflns_number 31386
_diffrn_reflns_theta_full 27.58
_diffrn_reflns_theta_max 27.58
_diffrn_reflns_theta_min 1.43
_exptl_absorpt_coefficient_mu 3.465
_exptl_absorpt_correction_T_max 0.6071
_exptl_absorpt_correction_T_min 0.5441
_exptl_absorpt_correction_type multi-scan
_exptl_crystal_colour colorless
_exptl_crystal_density_diffrn 1.571
_exptl_crystal_density_method 'not measured'
_exptl_crystal_description block
_exptl_crystal_F_000 3464
_exptl_crystal_size_max 0.20
_exptl_crystal_size_mid 0.17
_exptl_crystal_size_min 0.16
_refine_diff_density_max 4.757
_refine_diff_density_min -3.548
_refine_diff_density_rms 0.202
_refine_ls_extinction_method none
_refine_ls_goodness_of_fit_ref 1.018
_refine_ls_hydrogen_treatment mixed
_refine_ls_matrix_type full
_refine_ls_number_parameters 391
_refine_ls_number_reflns 8490
_refine_ls_number_restraints 0
_refine_ls_restrained_S_all 1.018
_refine_ls_R_factor_all 0.0802
_refine_ls_R_factor_gt 0.0615
_refine_ls_shift/su_max 0.002
_refine_ls_shift/su_mean 0.000
_refine_ls_structure_factor_coef Fsqd
_refine_ls_weighting_details 'calc w=1/[\s^2^(Fo^2^)+(0.1427P)^2^+54.6641P] where P=(Fo^2^+2Fc^2^)/3'
_refine_ls_weighting_scheme calc
_refine_ls_wR_factor_gt 0.1944
_refine_ls_wR_factor_ref 0.2134
_reflns_number_gt 6577
_reflns_number_total 8490
_reflns_threshold_expression >2sigma(I)
_cod_data_source_file om5b00628_si_003.cif
_cod_data_source_block 8
_cod_depositor_comments
;
The following automatic conversions were performed:

'_symmetry_cell_setting' value 'Monoclinic' changed to 'monoclinic'
according to
/usr/data/users/saulius/crontab/automatic-downloads/current/ACS/lib/dictionaries/cif_core.dic
dictionary named 'cif_core.dic' version 2.4.2 from 2011-04-26.

Automatic conversion script
Id: cif_fix_values 3271 2015-04-21 07:52:19Z andrius 
;
_cod_original_sg_symbol_H-M C2/c
_cod_database_code 4086299

loop_
_symmetry_equiv_pos_as_xyz
'x, y, z'
'-x, y, -z+1/2'
'x+1/2, y+1/2, z'
'-x+1/2, y+1/2, -z+1/2'
'-x, -y, -z'
'x, -y, z-1/2'
'-x+1/2, -y+1/2, -z'
'x+1/2, -y+1/2, z-1/2'

loop_
_atom_site_label
_atom_site_type_symbol
_atom_site_fract_x
_atom_site_fract_y
_atom_site_fract_z
_atom_site_U_iso_or_equiv
_atom_site_adp_type
_atom_site_occupancy
_atom_site_symmetry_multiplicity
_atom_site_calc_flag
_atom_site_refinement_flags
C25 C 0.0751(5) 0.3746(11) 0.2936(8) 0.104(5) Uani 1 1 d .
H25A H 0.0446 0.3450 0.2829 0.156 Uiso 1 1 calc R
H25B H 0.0967 0.3101 0.2981 0.156 Uiso 1 1 calc R
H25C H 0.0860 0.4263 0.2634 0.156 Uiso 1 1 calc R
C24 C 0.0722(4) 0.4420(8) 0.3515(6) 0.078(4) Uani 1 1 d .
H24 H 0.1033 0.4770 0.3586 0.093 Uiso 1 1 calc R
C1 C 0.0507(3) 0.6576(7) 0.3457(4) 0.0476(19) Uani 1 1 d .
C2 C -0.0086(4) 0.5288(10) 0.3395(7) 0.089(4) Uani 1 1 d .
H2 H -0.0249 0.4579 0.3385 0.107 Uiso 1 1 calc R
C3 C -0.0275(4) 0.6330(11) 0.3359(7) 0.091(4) Uani 1 1 d .
H3 H -0.0594 0.6499 0.3326 0.109 Uiso 1 1 calc R
C4 C 0.0027(3) 0.8401(8) 0.3350(4) 0.0468(19) Uani 1 1 d .
C9 C 0.0355(3) 0.9201(7) 0.3593(4) 0.0439(17) Uani 1 1 d .
C8 C 0.0220(3) 1.0402(8) 0.3530(4) 0.051(2) Uani 1 1 d .
H8 H 0.0427 1.0974 0.3669 0.061 Uiso 1 1 calc R
C7 C -0.0186(4) 1.0758(8) 0.3284(4) 0.059(2) Uani 1 1 d .
H7 H -0.0256 1.1556 0.3272 0.071 Uiso 1 1 calc R
C6 C -0.0513(3) 0.9941(10) 0.3041(4) 0.057(2) Uani 1 1 d .
C5 C -0.0387(3) 0.8791(9) 0.3075(4) 0.053(2) Uani 1 1 d .
H5 H -0.0587 0.8234 0.2906 0.063 Uiso 1 1 calc R
C10 C -0.0956(4) 1.0326(11) 0.2748(5) 0.073(3) Uani 1 1 d .
H10A H -0.1067 0.9717 0.2490 0.110 Uiso 1 1 calc R
H10B H -0.0898 1.1026 0.2526 0.110 Uiso 1 1 calc R
H10C H -0.1188 1.0484 0.3038 0.110 Uiso 1 1 calc R
C11 C 0.0935(3) 0.9678(6) 0.4297(4) 0.0408(16) Uani 1 1 d .
C12 C 0.0645(3) 0.9932(8) 0.4767(4) 0.051(2) Uani 1 1 d .
H12 H 0.0341 0.9627 0.4759 0.061 Uiso 1 1 calc R
C13 C 0.0778(3) 1.0598(9) 0.5235(4) 0.056(2) Uani 1 1 d .
H13 H 0.0568 1.0726 0.5537 0.067 Uiso 1 1 calc R
C14 C 0.1231(3) 1.1096(8) 0.5266(4) 0.051(2) Uani 1 1 d .
C15 C 0.1523(3) 1.0871(7) 0.4810(4) 0.0457(18) Uani 1 1 d .
H15 H 0.1826 1.1177 0.4823 0.055 Uiso 1 1 calc R
C16 C 0.1385(3) 1.0199(6) 0.4322(3) 0.0386(15) Uani 1 1 d .
C17 C 0.1399(4) 1.1764(10) 0.5796(5) 0.071(3) Uani 1 1 d .
H17A H 0.1659 1.2256 0.5692 0.106 Uiso 1 1 calc R
H17B H 0.1498 1.1221 0.6095 0.106 Uiso 1 1 calc R
H17C H 0.1148 1.2242 0.5940 0.106 Uiso 1 1 calc R
C18 C 0.1813(3) 0.9101(7) 0.3566(3) 0.0394(16) Uani 1 1 d .
C19 C 0.2000(3) 1.1007(8) 0.3682(4) 0.055(2) Uani 1 1 d .
H19 H 0.1996 1.1775 0.3822 0.066 Uiso 1 1 calc R
C20 C 0.2284(3) 1.0572(8) 0.3281(4) 0.056(2) Uani 1 1 d .
H20 H 0.2515 1.0981 0.3080 0.067 Uiso 1 1 calc R
C21 C 0.2423(3) 0.8603(8) 0.2810(4) 0.0484(19) Uani 1 1 d .
H21 H 0.2282 0.7821 0.2849 0.058 Uiso 1 1 calc R
C23 C 0.2368(5) 0.8968(11) 0.2196(5) 0.080(3) Uani 1 1 d .
H23A H 0.2043 0.8909 0.2078 0.121 Uiso 1 1 calc R
H23B H 0.2554 0.8468 0.1952 0.121 Uiso 1 1 calc R
H23C H 0.2471 0.9767 0.2154 0.121 Uiso 1 1 calc R
C22 C 0.2937(4) 0.8509(11) 0.2982(6) 0.077(3) Uani 1 1 d .
H22A H 0.3084 0.9263 0.2941 0.116 Uiso 1 1 calc R
H22B H 0.3088 0.7951 0.2732 0.116 Uiso 1 1 calc R
H22C H 0.2965 0.8253 0.3382 0.116 Uiso 1 1 calc R
C27 C 0.2345(4) 0.6237(9) 0.3897(4) 0.059(2) Uani 1 1 d .
H27A H 0.2175 0.6182 0.3532 0.089 Uiso 1 1 calc R
H27B H 0.2625 0.5766 0.3880 0.089 Uiso 1 1 calc R
H27C H 0.2430 0.7041 0.3969 0.089 Uiso 1 1 calc R
C28 C 0.2314(5) 0.5874(11) 0.5212(5) 0.077(3) Uani 1 1 d .
H28A H 0.2427 0.6667 0.5240 0.116 Uiso 1 1 calc R
H28B H 0.2576 0.5342 0.5213 0.116 Uiso 1 1 calc R
H28C H 0.2118 0.5706 0.5540 0.116 Uiso 1 1 calc R
C29 C 0.1897(5) 0.4065(9) 0.4372(6) 0.082(3) Uani 1 1 d .
H29A H 0.1803 0.3679 0.4725 0.123 Uiso 1 1 calc R
H29B H 0.2192 0.3749 0.4248 0.123 Uiso 1 1 calc R
H29C H 0.1663 0.3938 0.4070 0.123 Uiso 1 1 calc R
C30 C 0.1311(6) 0.7714(12) 0.5607(6) 0.090(4) Uani 1 1 d .
H30A H 0.1646 0.7662 0.5656 0.135 Uiso 1 1 calc R
H30B H 0.1165 0.7640 0.5982 0.135 Uiso 1 1 calc R
H30C H 0.1230 0.8461 0.5437 0.135 Uiso 1 1 calc R
C31 C 0.1142(6) 0.5109(14) 0.5566(7) 0.113(6) Uani 1 1 d .
H31A H 0.0935 0.4527 0.5400 0.170 Uiso 1 1 calc R
H31B H 0.1053 0.5270 0.5962 0.170 Uiso 1 1 calc R
H31C H 0.1459 0.4821 0.5564 0.170 Uiso 1 1 calc R
C32 C 0.0452(5) 0.6781(13) 0.4920(6) 0.092(4) Uani 1 1 d .
H32A H 0.0428 0.7215 0.4560 0.138 Uiso 1 1 calc R
H32B H 0.0308 0.7220 0.5228 0.138 Uiso 1 1 calc R
H32C H 0.0294 0.6040 0.4874 0.138 Uiso 1 1 calc R
I1 I 0.14657(3) 0.65334(8) 0.24959(4) 0.0795(3) Uani 1 1 d .
N1 N 0.0387(3) 0.5408(7) 0.3449(5) 0.069(2) Uani 1 1 d .
N2 N 0.0097(3) 0.7155(7) 0.3382(4) 0.0538(19) Uani 1 1 d .
N3 N 0.0785(2) 0.8910(5) 0.3837(3) 0.0394(14) Uani 1 1 d .
N4 N 0.1710(2) 1.0090(5) 0.3854(3) 0.0402(14) Uani 1 1 d .
N5 N 0.2174(2) 0.9412(6) 0.3217(3) 0.0445(15) Uani 1 1 d .
N6 N 0.1438(3) 0.6432(6) 0.4487(3) 0.0499(17) Uani 1 1 d .
Si1 Si 0.19623(10) 0.5689(2) 0.45117(11) 0.0519(6) Uani 1 1 d .
Si2 Si 0.11011(13) 0.6513(3) 0.51144(14) 0.0693(8) Uani 1 1 d .
Yb1 Yb 0.127108(11) 0.74089(3) 0.368509(15) 0.03892(15) Uani 1 1 d .
C26 C 0.0618(5) 0.3641(11) 0.4054(7) 0.092(4) Uani 1 1 d .
H26A H 0.0506 0.4124 0.4367 0.138 Uiso 1 1 calc R
H26B H 0.0901 0.3247 0.4179 0.138 Uiso 1 1 calc R
H26C H 0.0383 0.3069 0.3950 0.138 Uiso 1 1 calc R

loop_
_atom_site_aniso_label
_atom_site_aniso_U_11
_atom_site_aniso_U_22
_atom_site_aniso_U_33
_atom_site_aniso_U_23
_atom_site_aniso_U_13
_atom_site_aniso_U_12
C25 0.105(10) 0.060(7) 0.148(14) -0.024(8) 0.009(10) 0.009(7)
C24 0.063(6) 0.030(4) 0.141(11) -0.013(5) 0.020(7) -0.006(4)
C1 0.043(4) 0.039(4) 0.061(5) -0.009(4) 0.018(4) -0.005(3)
C2 0.050(6) 0.055(6) 0.163(13) -0.023(7) 0.011(7) -0.017(5)
C3 0.045(5) 0.064(7) 0.163(14) -0.019(8) 0.018(7) -0.018(5)
C4 0.042(4) 0.048(4) 0.051(5) -0.010(4) 0.012(4) 0.001(3)
C9 0.043(4) 0.045(4) 0.044(4) -0.007(3) 0.013(3) -0.003(3)
C8 0.047(5) 0.050(5) 0.055(5) -0.003(4) -0.001(4) 0.000(4)
C7 0.068(6) 0.046(5) 0.064(6) -0.001(4) 0.000(5) 0.006(4)
C6 0.045(5) 0.072(6) 0.053(5) 0.001(4) 0.002(4) 0.007(4)
C5 0.046(4) 0.072(6) 0.041(4) -0.007(4) 0.007(4) -0.011(4)
C10 0.062(6) 0.081(8) 0.076(7) 0.003(6) -0.007(5) 0.009(5)
C11 0.041(4) 0.034(4) 0.047(4) -0.003(3) 0.006(3) 0.008(3)
C12 0.044(4) 0.056(5) 0.054(5) -0.016(4) 0.012(4) 0.001(4)
C13 0.059(5) 0.062(5) 0.046(5) -0.010(4) 0.007(4) 0.014(4)
C14 0.061(5) 0.047(5) 0.043(4) -0.007(4) -0.002(4) 0.010(4)
C15 0.049(4) 0.041(4) 0.048(4) -0.005(3) 0.002(4) 0.000(3)
C16 0.041(4) 0.036(4) 0.040(4) -0.001(3) 0.008(3) 0.004(3)
C17 0.084(7) 0.075(7) 0.054(6) -0.021(5) -0.006(5) 0.003(6)
C18 0.044(4) 0.039(4) 0.035(4) 0.003(3) 0.006(3) 0.002(3)
C19 0.064(5) 0.034(4) 0.069(6) 0.006(4) 0.017(5) -0.006(4)
C20 0.058(5) 0.047(5) 0.064(6) 0.008(4) 0.016(4) -0.009(4)
C21 0.056(5) 0.045(4) 0.045(4) 0.005(3) 0.022(4) 0.001(4)
C23 0.101(9) 0.086(8) 0.055(6) 0.017(6) 0.030(6) 0.005(7)
C22 0.054(6) 0.083(8) 0.094(9) 0.005(6) 0.027(6) 0.008(5)
C27 0.065(6) 0.056(5) 0.058(6) 0.000(4) 0.010(5) 0.009(4)
C28 0.099(9) 0.080(8) 0.053(6) -0.001(5) -0.007(6) 0.017(7)
C29 0.107(9) 0.043(5) 0.097(9) 0.003(5) 0.018(7) 0.019(6)
C30 0.122(12) 0.095(9) 0.052(7) -0.009(6) 0.019(7) 0.033(8)
C31 0.146(13) 0.098(10) 0.098(10) 0.038(8) 0.065(10) 0.016(10)
C32 0.099(9) 0.096(10) 0.083(9) 0.008(7) 0.051(7) 0.004(8)
I1 0.0683(5) 0.0868(6) 0.0837(6) -0.0151(4) 0.0081(4) 0.0085(4)
N1 0.054(4) 0.045(4) 0.109(7) -0.010(4) 0.029(5) -0.008(3)
N2 0.042(4) 0.046(4) 0.074(5) -0.016(4) 0.015(4) -0.015(3)
N3 0.036(3) 0.037(3) 0.045(4) -0.012(3) 0.009(3) 0.002(2)
N4 0.045(3) 0.030(3) 0.046(4) -0.001(3) 0.008(3) 0.000(3)
N5 0.050(4) 0.041(3) 0.043(4) 0.007(3) 0.014(3) -0.003(3)
N6 0.062(4) 0.040(4) 0.048(4) 0.004(3) 0.010(3) 0.005(3)
Si1 0.0731(16) 0.0361(11) 0.0467(13) 0.0025(9) 0.0090(11) 0.0091(11)
Si2 0.090(2) 0.0621(17) 0.0571(16) 0.0162(13) 0.0317(15) 0.0148(15)
Yb1 0.0438(2) 0.0316(2) 0.0417(2) -0.00160(12) 0.01185(14) -0.00032(12)
C26 0.087(9) 0.061(7) 0.127(12) -0.005(7) 0.017(8) -0.017(6)

loop_
_atom_type_symbol
_atom_type_description
_atom_type_scat_dispersion_real
_atom_type_scat_dispersion_imag
_atom_type_scat_source
C C 0.0033 0.0016 'International Tables Vol C Tables 4.2.6.8 and 6.1.1.4'
H H 0.0000 0.0000 'International Tables Vol C Tables 4.2.6.8 and 6.1.1.4'
N N 0.0061 0.0033 'International Tables Vol C Tables 4.2.6.8 and 6.1.1.4'
Si Si 0.0817 0.0704 'International Tables Vol C Tables 4.2.6.8 and 6.1.1.4'
Yb Yb -0.3850 5.5486 'International Tables Vol C Tables 4.2.6.8 and 6.1.1.4'
I I -0.4742 1.8119 'International Tables Vol C Tables 4.2.6.8 and 6.1.1.4'

loop_
_geom_angle_atom_site_label_1
_geom_angle_atom_site_label_2
_geom_angle_atom_site_label_3
_geom_angle
C24 C25 H25A 109.5
C24 C25 H25B 109.5
H25A C25 H25B 109.5
C24 C25 H25C 109.5
H25A C25 H25C 109.5
H25B C25 H25C 109.5
N1 C24 C25 109.8(11)
N1 C24 C26 112.6(10)
C25 C24 C26 114.3(10)
N1 C24 H24 106.5
C25 C24 H24 106.5
C26 C24 H24 106.5
N2 C1 N1 105.1(7)
N2 C1 Yb1 127.4(6)
N1 C1 Yb1 127.1(6)
C3 C2 N1 108.7(9)
C3 C2 H2 125.6
N1 C2 H2 125.6
C2 C3 N2 107.1(10)
C2 C3 H3 126.4
N2 C3 H3 126.4
C5 C4 C9 121.3(8)
C5 C4 N2 116.8(8)
C9 C4 N2 121.9(8)
N3 C9 C4 125.5(8)
N3 C9 C8 120.6(7)
C4 C9 C8 113.8(8)
C7 C8 C9 124.2(8)
C7 C8 H8 117.9
C9 C8 H8 117.9
C8 C7 C6 121.4(9)
C8 C7 H7 119.3
C6 C7 H7 119.3
C5 C6 C7 116.0(8)
C5 C6 C10 122.1(9)
C7 C6 C10 121.9(10)
C6 C5 C4 123.4(9)
C6 C5 H5 118.3
C4 C5 H5 118.3
C6 C10 H10A 109.5
C6 C10 H10B 109.5
H10A C10 H10B 109.5
C6 C10 H10C 109.5
H10A C10 H10C 109.5
H10B C10 H10C 109.5
C12 C11 C16 115.5(7)
C12 C11 N3 121.3(7)
C16 C11 N3 123.2(7)
C13 C12 C11 124.1(8)
C13 C12 H12 117.9
C11 C12 H12 117.9
C12 C13 C14 120.4(8)
C12 C13 H13 119.8
C14 C13 H13 119.8
C15 C14 C13 116.9(8)
C15 C14 C17 121.3(9)
C13 C14 C17 121.6(9)
C14 C15 C16 122.9(8)
C14 C15 H15 118.6
C16 C15 H15 118.6
C15 C16 C11 120.2(7)
C15 C16 N4 117.7(7)
C11 C16 N4 122.1(7)
C14 C17 H17A 109.5
C14 C17 H17B 109.5
H17A C17 H17B 109.5
C14 C17 H17C 109.5
H17A C17 H17C 109.5
H17B C17 H17C 109.5
N4 C18 N5 104.1(7)
N4 C18 Yb1 117.1(5)
N5 C18 Yb1 138.0(6)
C20 C19 N4 106.5(8)
C20 C19 H19 126.7
N4 C19 H19 126.7
C19 C20 N5 107.1(8)
C19 C20 H20 126.5
N5 C20 H20 126.5
C23 C21 N5 112.0(8)
C23 C21 C22 110.8(9)
N5 C21 C22 110.4(8)
C23 C21 H21 107.8
N5 C21 H21 107.8
C22 C21 H21 107.8
C21 C23 H23A 109.5
C21 C23 H23B 109.5
H23A C23 H23B 109.5
C21 C23 H23C 109.5
H23A C23 H23C 109.5
H23B C23 H23C 109.5
C21 C22 H22A 109.5
C21 C22 H22B 109.5
H22A C22 H22B 109.5
C21 C22 H22C 109.5
H22A C22 H22C 109.5
H22B C22 H22C 109.5
Si1 C27 H27A 109.5
Si1 C27 H27B 109.5
H27A C27 H27B 109.5
Si1 C27 H27C 109.5
H27A C27 H27C 109.5
H27B C27 H27C 109.5
Si1 C28 H28A 109.5
Si1 C28 H28B 109.5
H28A C28 H28B 109.5
Si1 C28 H28C 109.5
H28A C28 H28C 109.5
H28B C28 H28C 109.5
Si1 C29 H29A 109.5
Si1 C29 H29B 109.5
H29A C29 H29B 109.5
Si1 C29 H29C 109.5
H29A C29 H29C 109.5
H29B C29 H29C 109.5
Si2 C30 H30A 109.5
Si2 C30 H30B 109.5
H30A C30 H30B 109.5
Si2 C30 H30C 109.5
H30A C30 H30C 109.5
H30B C30 H30C 109.5
Si2 C31 H31A 109.5
Si2 C31 H31B 109.5
H31A C31 H31B 109.5
Si2 C31 H31C 109.5
H31A C31 H31C 109.5
H31B C31 H31C 109.5
Si2 C32 H32A 109.5
Si2 C32 H32B 109.5
H32A C32 H32B 109.5
Si2 C32 H32C 109.5
H32A C32 H32C 109.5
H32B C32 H32C 109.5
C2 N1 C1 110.1(9)
C2 N1 C24 124.6(9)
C1 N1 C24 125.2(8)
C1 N2 C3 108.9(8)
C1 N2 C4 127.6(7)
C3 N2 C4 123.5(8)
C9 N3 C11 113.8(6)
C9 N3 Yb1 132.2(5)
C11 N3 Yb1 113.9(5)
C18 N4 C19 110.9(7)
C18 N4 C16 126.1(6)
C19 N4 C16 122.6(7)
C18 N5 C20 111.4(7)
C18 N5 C21 125.1(7)
C20 N5 C21 123.5(7)
Si1 N6 Si2 119.4(4)
Si1 N6 Yb1 117.0(4)
Si2 N6 Yb1 123.2(4)
N6 Si1 C28 115.0(5)
N6 Si1 C29 113.3(5)
C28 Si1 C29 107.6(6)
N6 Si1 C27 108.9(4)
C28 Si1 C27 106.7(6)
C29 Si1 C27 104.7(5)
N6 Si2 C30 111.2(6)
N6 Si2 C31 111.8(5)
C30 Si2 C31 105.9(7)
N6 Si2 C32 111.1(5)
C30 Si2 C32 108.7(6)
C31 Si2 C32 108.0(7)
N6 Yb1 N3 112.7(3)
N6 Yb1 C1 99.3(3)
N3 Yb1 C1 77.1(2)
N6 Yb1 C18 111.1(3)
N3 Yb1 C18 79.1(2)
C1 Yb1 C18 146.8(3)
N6 Yb1 I1 123.81(19)
N3 Yb1 I1 121.84(17)
C1 Yb1 I1 81.5(2)
C18 Yb1 I1 92.01(18)
C24 C26 H26A 109.5
C24 C26 H26B 109.5
H26A C26 H26B 109.5
C24 C26 H26C 109.5
H26A C26 H26C 109.5
H26B C26 H26C 109.5

loop_
_geom_bond_atom_site_label_1
_geom_bond_atom_site_label_2
_geom_bond_distance
C25 C24 1.531(19)
C25 H25A 0.9600
C25 H25B 0.9600
C25 H25C 0.9600
C24 N1 1.479(13)
C24 C26 1.549(19)
C24 H24 0.9800
C1 N2 1.346(12)
C1 N1 1.372(11)
C1 Yb1 2.420(8)
C2 C3 1.304(17)
C2 N1 1.356(13)
C2 H2 0.9300
C3 N2 1.415(12)
C3 H3 0.9300
C4 C5 1.399(13)
C4 C9 1.410(12)
C4 N2 1.434(11)
C9 N3 1.373(10)
C9 C8 1.427(12)
C8 C7 1.338(13)
C8 H8 0.9300
C7 C6 1.421(14)
C7 H7 0.9300
C6 C5 1.359(14)
C6 C10 1.482(13)
C5 H5 0.9300
C10 H10A 0.9600
C10 H10B 0.9600
C10 H10C 0.9600
C11 C12 1.391(11)
C11 C16 1.411(11)
C11 N3 1.427(10)
C12 C13 1.359(12)
C12 H12 0.9300
C13 C14 1.409(13)
C13 H13 0.9300
C14 C15 1.366(12)
C14 C17 1.499(12)
C15 C16 1.401(11)
C15 H15 0.9300
C16 N4 1.429(9)
C17 H17A 0.9600
C17 H17B 0.9600
C17 H17C 0.9600
C18 N4 1.339(9)
C18 N5 1.354(10)
C18 Yb1 2.485(8)
C19 C20 1.326(13)
C19 N4 1.391(10)
C19 H19 0.9300
C20 N5 1.364(11)
C20 H20 0.9300
C21 C23 1.469(13)
C21 N5 1.493(10)
C21 C22 1.511(14)
C21 H21 0.9800
C23 H23A 0.9600
C23 H23B 0.9600
C23 H23C 0.9600
C22 H22A 0.9600
C22 H22B 0.9600
C22 H22C 0.9600
C27 Si1 1.894(10)
C27 H27A 0.9600
C27 H27B 0.9600
C27 H27C 0.9600
C28 Si1 1.883(11)
C28 H28A 0.9600
C28 H28B 0.9600
C28 H28C 0.9600
C29 Si1 1.885(11)
C29 H29A 0.9600
C29 H29B 0.9600
C29 H29C 0.9600
C30 Si2 1.862(15)
C30 H30A 0.9600
C30 H30B 0.9600
C30 H30C 0.9600
C31 Si2 1.904(14)
C31 H31A 0.9600
C31 H31B 0.9600
C31 H31C 0.9600
C32 Si2 1.916(14)
C32 H32A 0.9600
C32 H32B 0.9600
C32 H32C 0.9600
I1 Yb1 2.9506(9)
N3 Yb1 2.228(6)
N6 Si1 1.715(8)
N6 Si2 1.736(8)
N6 Yb1 2.187(7)
C26 H26A 0.9600
C26 H26B 0.9600
C26 H26C 0.9600
